data_2017133
loop_
_publ_author_name
'Gotoh, Kazuma'
'Nagoshi, Hirokazu'
'Ishida, Hiroyuki'

_publ_section_title
;
 Hydrogen-bonded structures of the isomeric 2-, 3- and
 4-carbamoylpyridinium hydrogen chloranilates
;
_journal_coeditor_code GD3286
_journal_issue 6
_journal_name_full 'Acta Crystallographica Section C'
_journal_page_first o273
_journal_page_last o277
_journal_paper_doi 10.1107/S010827010901525X
_journal_volume 65
_journal_year 2009
_chemical_formula_iupac 'C6 H7 N2 O + , C6 H Cl2 O4 -'
_chemical_formula_moiety 'C6 H7 N2 O + , C6 H Cl2 O4 -'
_chemical_formula_sum 'C12 H8 Cl2 N2 O5'
_chemical_formula_weight 331.11
_chemical_name_common
;
3-carbamoylpyridinium hydrogen chloranilate
;
_chemical_name_systematic
;
3-carbamoylpyridinium 2,5-dichloro-4-hydroxy-3,6-dioxocyclohexa-1,4-dienolate
;
_space_group_IT_number 7
_symmetry_cell_setting monoclinic
_symmetry_space_group_name_Hall 'P -2yc'
_symmetry_space_group_name_H-M 'P 1 c 1'
_atom_sites_solution_hydrogens geom
_atom_sites_solution_primary direct
_atom_sites_solution_secondary difmap
_cell_angle_alpha 90.0000
_cell_angle_beta 114.8583(16)
_cell_angle_gamma 90.0000
_cell_formula_units_Z 2
_cell_length_a 9.9861(5)
_cell_length_b 6.1438(3)
_cell_length_c 11.6027(5)
_cell_measurement_reflns_used 5350
_cell_measurement_temperature 100.0(10)
_cell_measurement_theta_max 29.9
_cell_measurement_theta_min 3.3
_cell_volume 645.90(5)
_computing_cell_refinement 'PROCESS-AUTO (Rigaku/MSC, 2004)'
_computing_data_collection 'PROCESS-AUTO (Rigaku/MSC, 2004)'
_computing_data_reduction 'CrystalStructure (Rigaku/MSC, 2004)'
_computing_molecular_graphics 'ORTEP-3 (Farrugia, 1997)'
_computing_publication_material 'CrystalStructure (Rigaku/MSC, 2004) and PLATON (Spek, 2009)'
_computing_structure_refinement 'SHELXL97 (Sheldrick, 2008)'
_computing_structure_solution 'SHELXS97 (Sheldrick, 2008)'
_diffrn_detector_area_resol_mean 10.00
_diffrn_measured_fraction_theta_full 0.991
_diffrn_measured_fraction_theta_max 0.976
_diffrn_measurement_device_type 'Rigaku R-AXIS RAPID II'
_diffrn_measurement_method \w
_diffrn_radiation_type 'Mo K\a'
_diffrn_radiation_wavelength 0.71075
_diffrn_reflns_av_R_equivalents 0.0187
_diffrn_reflns_av_sigmaI/netI 0.0250
_diffrn_reflns_limit_h_max 13
_diffrn_reflns_limit_h_min -14
_diffrn_reflns_limit_k_max 8
_diffrn_reflns_limit_k_min -8
_diffrn_reflns_limit_l_max 16
_diffrn_reflns_limit_l_min -16
_diffrn_reflns_number 5606
_diffrn_reflns_theta_full 25.00
_diffrn_reflns_theta_max 29.94
_diffrn_standards_decay_% 0
_diffrn_standards_number 0
_exptl_absorpt_coefficient_mu 0.526
_exptl_absorpt_correction_T_max 0.959
_exptl_absorpt_correction_T_min 0.753
_exptl_absorpt_correction_type multi-scan
_exptl_absorpt_process_details '(ABSCOR; Higashi, 1995)'
_exptl_crystal_colour black
_exptl_crystal_density_diffrn 1.702
_exptl_crystal_density_method 'not measured'
_exptl_crystal_description platelet
_exptl_crystal_F_000 336.00
_exptl_crystal_size_max 0.38
_exptl_crystal_size_mid 0.27
_exptl_crystal_size_min 0.08
_refine_diff_density_max 0.449
_refine_diff_density_min -0.335
_refine_ls_abs_structure_details 'Flack (1983), with 1354 Friedel pairs'
_refine_ls_abs_structure_Flack 0.09(6)
_refine_ls_extinction_method none
_refine_ls_goodness_of_fit_ref 1.005
_refine_ls_hydrogen_treatment mixed
_refine_ls_matrix_type full
_refine_ls_number_parameters 206
_refine_ls_number_reflns 3191
_refine_ls_number_restraints 2
_refine_ls_restrained_S_all 1.004
_refine_ls_R_factor_all 0.0382
_refine_ls_R_factor_gt 0.0328
_refine_ls_shift/su_max 0.000
_refine_ls_shift/su_mean 0.000
_refine_ls_structure_factor_coef Fsqd
_refine_ls_weighting_details 'calc w = 1/[\s^2^(Fo^2^)+(0.1346P)^2^+0.0410P] where P=(Fo^2^+2Fc^2^)/3'
_refine_ls_weighting_scheme calc
_refine_ls_wR_factor_gt 0.1119
_refine_ls_wR_factor_ref 0.1492
_reflns_number_gt 2991
_reflns_number_total 3191
_reflns_threshold_expression I>2\s(I)
_cod_data_source_file gd3286.cif
_cod_data_source_block II
_cod_original_sg_symbol_H-M 'P c'
_cod_original_formula_sum 'C12 H8 Cl2 N2 O5 '
_cod_database_code 2017133
_cod_database_fobs_code 2017133

loop_
_symmetry_equiv_pos_site_id
_symmetry_equiv_pos_as_xyz
1 +x,+y,+z
2 +x,-y,1/2+z

loop_
_atom_site_type_symbol
_atom_site_label
_atom_site_fract_x
_atom_site_fract_y
_atom_site_fract_z
_atom_site_U_iso_or_equiv
_atom_site_adp_type
_atom_site_calc_flag
_atom_site_refinement_flags
_atom_site_occupancy
_atom_site_disorder_assembly
_atom_site_disorder_group
Cl Cl1 -0.22309(7) -0.16092(10) 0.27861(6) 0.02023(18) Uani d . 1 . .
Cl Cl2 -0.21745(6) 0.66069(10) -0.05064(5) 0.02024(18) Uani d . 1 . .
O O1 0.0159(3) 0.1613(3) 0.3310(2) 0.0165(4) Uani d . 1 . .
O O2 -0.4633(2) -0.0115(4) 0.0309(2) 0.0195(4) Uani d . 1 . .
O O3 -0.4588(3) 0.3384(3) -0.0955(2) 0.0201(5) Uani d . 1 . .
O O4 0.0276(2) 0.5097(3) 0.1963(2) 0.0178(4) Uani d . 1 . .
O O5 0.2959(3) 0.9866(3) 0.7990(2) 0.0192(4) Uani d . 1 . .
N N1 0.2091(3) 0.5482(4) 0.4386(2) 0.0161(4) Uani d . 1 . .
N N2 0.1189(3) 1.0973(4) 0.6108(2) 0.0217(5) Uani d . 1 . .
C C1 -0.0932(3) 0.1973(5) 0.2316(2) 0.0118(5) Uani d . 1 . .
C C2 -0.2246(3) 0.0611(4) 0.1873(3) 0.0159(5) Uani d . 1 . .
C C3 -0.3419(3) 0.1077(5) 0.0779(3) 0.0160(5) Uani d . 1 . .
C C4 -0.3420(3) 0.3060(4) 0.0000(3) 0.0145(5) Uani d . 1 . .
C C5 -0.2134(3) 0.4371(4) 0.0417(3) 0.0148(5) Uani d . 1 . .
C C6 -0.0904(3) 0.3968(4) 0.1522(3) 0.0143(5) Uani d . 1 . .
C C7 0.1760(3) 0.7230(4) 0.4914(3) 0.0168(5) Uani d . 1 . .
H H7 0.0920 0.8089 0.4428 0.020 Uiso calc R 1 . .
C C8 0.2640(3) 0.7784(4) 0.6164(3) 0.0143(5) Uani d . 1 . .
C C9 0.3863(3) 0.6481(4) 0.6843(3) 0.0163(5) Uani d . 1 . .
H H9 0.4473 0.6803 0.7707 0.020 Uiso calc R 1 . .
C C10 0.4192(3) 0.4712(5) 0.6260(3) 0.0204(5) Uani d . 1 . .
H H10 0.5039 0.3845 0.6714 0.024 Uiso calc R 1 . .
C C11 0.3276(3) 0.4232(4) 0.5019(3) 0.0194(5) Uani d . 1 . .
H H11 0.3482 0.3019 0.4612 0.023 Uiso calc R 1 . .
C C12 0.2275(3) 0.9650(4) 0.6827(2) 0.0145(5) Uani d . 1 . .
H H1 0.147(6) 0.513(7) 0.366(5) 0.030(11) Uiso d . 1 . .
H H2 -0.528(6) 0.043(8) -0.046(6) 0.038(12) Uiso d . 1 . .
H H2A 0.068(5) 1.065(6) 0.530(4) 0.016(8) Uiso d . 1 . .
H H2B 0.092(8) 1.220(9) 0.647(7) 0.055(17) Uiso d . 1 . .

loop_
_atom_site_aniso_label
_atom_site_aniso_U_11
_atom_site_aniso_U_22
_atom_site_aniso_U_33
_atom_site_aniso_U_12
_atom_site_aniso_U_13
_atom_site_aniso_U_23
Cl1 0.0191(3) 0.0185(3) 0.0185(3) -0.0036(2) 0.0034(3) 0.0064(2)
Cl2 0.0216(4) 0.0187(3) 0.0161(3) -0.0033(2) 0.0037(2) 0.0062(2)
O1 0.0161(10) 0.0164(10) 0.0140(9) -0.0004(7) 0.0034(8) 0.0007(7)
O2 0.0146(9) 0.0210(10) 0.0184(9) -0.0045(8) 0.0024(8) 0.0034(8)
O3 0.0181(11) 0.0227(11) 0.0148(9) -0.0013(8) 0.0021(8) 0.0036(7)
O4 0.0154(9) 0.0178(10) 0.0160(9) -0.0061(8) 0.0026(7) 0.0008(7)
O5 0.0187(9) 0.0209(9) 0.0138(9) -0.0009(8) 0.0028(7) -0.0014(7)
N1 0.0162(10) 0.0165(9) 0.0132(9) -0.0002(9) 0.0038(8) -0.0015(8)
N2 0.0237(12) 0.0220(12) 0.0155(11) 0.0097(10) 0.0043(10) 0.0010(10)
C1 0.0101(12) 0.0137(10) 0.0110(10) 0.0009(9) 0.0037(9) -0.0003(9)
C2 0.0174(12) 0.0133(10) 0.0175(11) -0.0003(10) 0.0079(10) 0.0016(10)
C3 0.0170(13) 0.0172(11) 0.0135(11) -0.0023(11) 0.0061(10) -0.0025(10)
C4 0.0163(14) 0.0142(10) 0.0123(11) 0.0022(10) 0.0052(10) 0.0011(10)
C5 0.0151(12) 0.0157(11) 0.0119(10) -0.0005(10) 0.0040(10) 0.0021(10)
C6 0.0170(12) 0.0133(10) 0.0115(10) -0.0002(10) 0.0049(9) 0.0023(10)
C7 0.0175(11) 0.0144(10) 0.0158(11) -0.0001(9) 0.0043(9) -0.0019(9)
C8 0.0105(12) 0.0150(10) 0.0167(10) 0.0003(10) 0.0050(9) 0.0018(10)
C9 0.0098(11) 0.0217(12) 0.0132(10) 0.0043(9) 0.0006(9) 0.0019(9)
C10 0.0198(13) 0.0221(12) 0.0161(12) 0.0088(11) 0.0043(10) 0.0034(10)
C11 0.0222(13) 0.0182(11) 0.0174(12) 0.0010(10) 0.0080(10) -0.0011(10)
C12 0.0126(11) 0.0162(11) 0.0124(10) -0.0001(9) 0.0032(9) 0.0001(8)

loop_
_atom_type_symbol
_atom_type_description
_atom_type_scat_dispersion_real
_atom_type_scat_dispersion_imag
_atom_type_scat_source
C C 0.0033 0.0016 'International Tables Vol C Tables 4.2.6.8 and 6.1.1.4'
H H 0.0000 0.0000 'International Tables Vol C Tables 4.2.6.8 and 6.1.1.4'
N N 0.0061 0.0033 'International Tables Vol C Tables 4.2.6.8 and 6.1.1.4'
Cl Cl 0.1484 0.1585 'International Tables Vol C Tables 4.2.6.8 and 6.1.1.4'
O O 0.0106 0.0060 'International Tables Vol C Tables 4.2.6.8 and 6.1.1.4'

loop_
_geom_angle_atom_site_label_1
_geom_angle_atom_site_label_2
_geom_angle_atom_site_label_3
_geom_angle_site_symmetry_1
_geom_angle_site_symmetry_3
_geom_angle
_geom_angle_publ_flag
C3 O2 H2 . . 110(4) ?
C11 N1 C7 . . 122.5(2) ?
C11 N1 H1 . . 121(3) ?
C7 N1 H1 . . 116(3) ?
C12 N2 H2A . . 119(3) ?
C12 N2 H2B . . 121(4) ?
H2A N2 H2B . . 120(5) ?
O1 C1 C2 . . 122.7(3) ?
O1 C1 C6 . . 118.2(3) ?
C2 C1 C6 . . 119.1(2) ?
Cl1 C2 C3 . . 121.8(2) ?
C1 C2 C3 . . 120.5(3) ?
Cl1 C2 C1 . . 117.7(2) ?
O2 C3 C2 . . 123.7(3) ?
O2 C3 C4 . . 115.4(3) ?
C2 C3 C4 . . 121.0(3) ?
O3 C4 C3 . . 115.2(3) ?
O3 C4 C5 . . 126.2(3) ?
C3 C4 C5 . . 118.7(3) ?
Cl2 C5 C6 . . 119.9(2) ?
C4 C5 C6 . . 122.8(3) ?
Cl2 C5 C4 . . 117.2(2) ?
O4 C6 C5 . . 126.1(3) ?
C1 C6 C5 . . 117.9(3) ?
O4 C6 C1 . . 116.0(3) ?
N1 C7 C8 . . 120.3(2) ?
N1 C7 H7 . . 119.9 ?
C8 C7 H7 . . 119.9 ?
C7 C8 C9 . . 118.0(2) ?
C7 C8 C12 . . 122.6(2) ?
C9 C8 C12 . . 119.4(2) ?
C10 C9 C8 . . 120.2(3) ?
C10 C9 H9 . . 119.9 ?
C8 C9 H9 . . 119.9 ?
C11 C10 C9 . . 119.2(3) ?
C11 C10 H10 . . 120.4 ?
C9 C10 H10 . . 120.4 ?
N1 C11 C10 . . 119.8(3) ?
N1 C11 H11 . . 120.1 ?
C10 C11 H11 . . 120.1 ?
O5 C12 N2 . . 123.3(3) ?
O5 C12 C8 . . 119.8(2) ?
N2 C12 C8 . . 116.9(2) ?

loop_
_geom_bond_atom_site_label_1
_geom_bond_atom_site_label_2
_geom_bond_site_symmetry_2
_geom_bond_distance
_geom_bond_publ_flag
Cl1 C2 . 1.723(3) ?
Cl2 C5 . 1.732(3) ?
O1 C1 . 1.229(3) ?
O2 C3 . 1.322(4) ?
O2 H2 . 0.92(6) ?
O3 C4 . 1.242(4) ?
O4 C6 . 1.275(4) ?
O5 C12 . 1.237(3) ?
N1 C11 . 1.341(4) ?
N1 C7 . 1.345(3) ?
N1 H1 . 0.84(6) ?
N2 C12 . 1.331(4) ?
N2 H2A . 0.88(4) ?
N2 H2B . 0.96(7) ?
C1 C2 . 1.456(4) ?
C1 C6 . 1.541(4) ?
C2 C3 . 1.347(5) ?
C3 C4 . 1.517(4) ?
C4 C5 . 1.418(4) ?
C5 C6 . 1.375(5) ?
C7 C8 . 1.386(4) ?
C7 H7 . 0.9500 ?
C8 C9 . 1.394(3) ?
C8 C12 . 1.508(3) ?
C9 C10 . 1.391(4) ?
C9 H9 . 0.9500 ?
C10 C11 . 1.374(4) ?
C10 H10 . 0.9500 ?
C11 H11 . 0.9500 ?

loop_
_geom_hbond_atom_site_label_D
_geom_hbond_atom_site_label_H
_geom_hbond_atom_site_label_A
_geom_hbond_site_symmetry_A
_geom_hbond_distance_DH
_geom_hbond_distance_HA
_geom_hbond_distance_DA
_geom_hbond_angle_DHA
_geom_hbond_publ_flag
N1 H1 O1 . 0.84(5) 2.47(5) 2.984(3) 121(4) y
N1 H1 O4 . 0.84(5) 1.82(5) 2.638(3) 164(4) y
N2 H2A O1 1_565 0.88(4) 2.22(4) 2.991(3) 146(4) y
N2 H2B O4 2_575 0.96(7) 1.95(6) 2.899(3) 172(6) y
O2 H2 O3 . 0.92(6) 2.11(5) 2.613(3) 114(5) y
O2 H2 O5 1_444 0.92(6) 1.95(6) 2.754(3) 146(5) y
C7 H7 O1 1_565 0.95 2.47 3.282(3) 143 y
C11 H11 O2 2_655 0.95 2.47 3.206(4) 134 y
C11 H11 O5 2_564 0.95 2.48 3.370(3) 157 y

loop_
_geom_torsion_atom_site_label_1
_geom_torsion_atom_site_label_2
_geom_torsion_atom_site_label_3
_geom_torsion_atom_site_label_4
_geom_torsion_site_symmetry_1
_geom_torsion_site_symmetry_2
_geom_torsion_site_symmetry_3
_geom_torsion_site_symmetry_4
_geom_torsion
_geom_torsion_publ_flag
O1 C1 C2 Cl1 . . . . -1.0(4) ?
O1 C1 C2 C3 . . . . 179.7(3) ?
C6 C1 C2 Cl1 . . . . 179.8(2) ?
C6 C1 C2 C3 . . . . 0.5(4) ?
O1 C1 C6 O4 . . . . 0.6(4) ?
O1 C1 C6 C5 . . . . -179.4(3) ?
C2 C1 C6 O4 . . . . 179.8(3) ?
C2 C1 C6 C5 . . . . -0.2(4) ?
Cl1 C2 C3 O2 . . . . -0.8(5) ?
Cl1 C2 C3 C4 . . . . 179.0(2) ?
C1 C2 C3 O2 . . . . 178.5(3) ?
C1 C2 C3 C4 . . . . -1.7(5) ?
O2 C3 C4 O3 . . . . 3.3(4) ?
O2 C3 C4 C5 . . . . -177.6(3) ?
C2 C3 C4 O3 . . . . -176.5(3) ?
C2 C3 C4 C5 . . . . 2.7(5) ?
O3 C4 C5 Cl2 . . . . -1.5(4) ?
O3 C4 C5 C6 . . . . 176.7(3) ?
C3 C4 C5 Cl2 . . . . 179.5(2) ?
C3 C4 C5 C6 . . . . -2.4(5) ?
Cl2 C5 C6 O4 . . . . -0.7(5) ?
Cl2 C5 C6 C1 . . . . 179.3(2) ?
C4 C5 C6 O4 . . . . -178.7(3) ?
C4 C5 C6 C1 . . . . 1.2(4) ?
C11 N1 C7 C8 . . . . -1.1(4) ?
N1 C7 C8 C9 . . . . 0.1(4) ?
N1 C7 C8 C12 . . . . -176.5(2) ?
C7 C8 C9 C10 . . . . 1.3(4) ?
C12 C8 C9 C10 . . . . 178.0(3) ?
C8 C9 C10 C11 . . . . -1.7(4) ?
C7 N1 C11 C10 . . . . 0.8(4) ?
C9 C10 C11 N1 . . . . 0.7(4) ?
C7 C8 C12 O5 . . . . 168.7(3) ?
C9 C8 C12 O5 . . . . -7.9(4) ?
C7 C8 C12 N2 . . . . -10.0(4) ?
C9 C8 C12 N2 . . . . 173.4(3) ?

loop_
_cod_related_entry_id
_cod_related_entry_database
_cod_related_entry_code
1 ChemSpider 30654157
